data_4125959
loop_
_publ_author_name
'Chen, Cheng-Xia'
'Wei, Zhang-Wen'
'Jiang, Ji-Jun'
'Zheng, Shao-Ping'
'Wang, Hai-Ping'
'Qiu, Qian-Feng'
'Cao, Chen-Chen'
'Fenske, Dieter'
'Su, Cheng-Yong'

_publ_section_title
;
 Dynamic Spacer Installation for Multi-role MOFs: A New Direc-tion toward
 Multifunctional MOFs Achieving Ultrahigh Me-thane Storage Working
 Capacity.
;
_journal_name_full 'Journal of the American Chemical Society'
_journal_paper_doi 10.1021/jacs.7b01320
_journal_year 2017
_chemical_formula_moiety 'C101 H44 F30 O32 Zr6'
_chemical_formula_sum 'C101 H44 F30 O32 Zr6'
_chemical_formula_weight 2886.68
_chemical_name_common LIFM-71
_space_group_crystal_system tetragonal
_space_group_IT_number 131
_space_group_name_Hall '-P 4c 2'
_space_group_name_H-M_alt 'P 42/m m c'
_symmetry_space_group_name_Hall '-P 4c 2'
_symmetry_space_group_name_H-M 'P 42/m m c'
_atom_sites_solution_hydrogens mixed
_audit_creation_method SHELXL-2014/7
_cell_angle_alpha 90
_cell_angle_beta 90
_cell_angle_gamma 90
_cell_formula_units_Z 2
_cell_length_a 23.11290(10)
_cell_length_b 23.11290(10)
_cell_length_c 18.8598(4)
_cell_measurement_reflns_used 8931
_cell_measurement_temperature 173(2)
_cell_measurement_theta_max 65.1810
_cell_measurement_theta_min 4.2560
_cell_volume 10075.0(2)
_computing_structure_refinement 'SHELXL-2014/7 (Sheldrick, 2014)'
_computing_structure_solution 'SHELXL-2014/7 (Sheldrick, 2014)'
_diffrn_ambient_temperature 173(2)
_diffrn_detector 'CCD plate'
_diffrn_detector_area_resol_mean 10.6525
_diffrn_detector_type Atlas
_diffrn_measured_fraction_theta_full 0.987
_diffrn_measured_fraction_theta_max 0.987
_diffrn_measurement_device 'four-circle diffractometer'
_diffrn_measurement_device_type 'SuperNova, Dual, Cu at zero, Atlas'
_diffrn_measurement_method '\w scans'
_diffrn_radiation_monochromator mirror
_diffrn_radiation_type CuK\a
_diffrn_radiation_wavelength 1.54178
_diffrn_reflns_av_R_equivalents 0.0336
_diffrn_reflns_av_unetI/netI 0.0259
_diffrn_reflns_Laue_measured_fraction_full 0.987
_diffrn_reflns_Laue_measured_fraction_max 0.987
_diffrn_reflns_limit_h_max 24
_diffrn_reflns_limit_h_min -27
_diffrn_reflns_limit_k_max 27
_diffrn_reflns_limit_k_min -15
_diffrn_reflns_limit_l_max 13
_diffrn_reflns_limit_l_min -22
_diffrn_reflns_number 18778
_diffrn_reflns_point_group_measured_fraction_full 0.987
_diffrn_reflns_point_group_measured_fraction_max 0.987
_diffrn_reflns_theta_full 64.948
_diffrn_reflns_theta_max 64.948
_diffrn_reflns_theta_min 3.825
_diffrn_source 'sealed X-ray tube'
_diffrn_source_type 'SuperNova (Cu) X-ray Source'
_exptl_absorpt_coefficient_mu 3.088
_exptl_absorpt_correction_T_max 1.00000
_exptl_absorpt_correction_T_min 0.62790
_exptl_absorpt_correction_type multi-scan
_exptl_absorpt_process_details
;
CrysAlisPro, Agilent Technologies,
Version 1.171.37.35 (release 13-08-2014 CrysAlis171 .NET)
(compiled Aug 13 2014,18:06:01)
Empirical absorption correction using spherical harmonics,
 implemented in SCALE3 ABSPACK scaling algorithm.
;
_exptl_crystal_colour Colorless
_exptl_crystal_density_diffrn 0.952
_exptl_crystal_description Block
_exptl_crystal_F_000 2832
_exptl_crystal_size_max 0.1
_exptl_crystal_size_mid 0.1
_exptl_crystal_size_min 0.1
_refine_diff_density_max 0.884
_refine_diff_density_min -1.910
_refine_diff_density_rms 0.136
_refine_ls_extinction_method none
_refine_ls_goodness_of_fit_ref 1.056
_refine_ls_hydrogen_treatment mixed
_refine_ls_matrix_type full
_refine_ls_number_parameters 258
_refine_ls_number_reflns 4613
_refine_ls_number_restraints 261
_refine_ls_restrained_S_all 42.591
_refine_ls_R_factor_all 0.0750
_refine_ls_R_factor_gt 0.0669
_refine_ls_shift/su_max 0.000
_refine_ls_shift/su_mean 0.000
_refine_ls_structure_factor_coef Fsqd
_refine_ls_weighting_details 'w=1/[\s^2^(Fo^2^)+(0.1371P)^2^+38.3135P] where P=(Fo^2^+2Fc^2^)/3'
_refine_ls_weighting_scheme calc
_refine_ls_wR_factor_gt 0.2070
_refine_ls_wR_factor_ref 0.2150
_reflns_Friedel_coverage 0.000
_reflns_number_gt 3925
_reflns_number_total 4613
_reflns_threshold_expression 'I > 2\s(I)'
_cod_data_source_file LIFM-71.cif
_cod_data_source_block LIFM-71
_cod_database_code 4125959
_shelx_shelxl_version_number 2014/7
_shelx_space_group_comment
;
The symmetry employed for this shelxl refinement is uniquely defined
by the following loop, which should always be used as a source of
symmetry information in preference to the above space-group names.
They are only intended as comments.
;

loop_
_space_group_symop_operation_xyz
'x, y, z'
'-y, x, z+1/2'
'-x, -y, z'
'y, -x, z+1/2'
'x, -y, -z'
'-x, y, -z'
'y, x, -z+1/2'
'-y, -x, -z+1/2'
'-x, -y, -z'
'y, -x, -z-1/2'
'x, y, -z'
'-y, x, -z-1/2'
'-x, y, z'
'x, -y, z'
'-y, -x, z-1/2'
'y, x, z-1/2'

loop_
_atom_site_label
_atom_site_type_symbol
_atom_site_fract_x
_atom_site_fract_y
_atom_site_fract_z
_atom_site_U_iso_or_equiv
_atom_site_adp_type
_atom_site_occupancy
_atom_site_site_symmetry_order
_atom_site_calc_flag
_atom_site_refinement_flags_posn
_atom_site_refinement_flags_adp
_atom_site_refinement_flags_occupancy
_atom_site_disorder_assembly
_atom_site_disorder_group
Zr1 Zr 0.39210(3) 0.0000 0.0000 0.0169(3) Uani 1 4 d S T P . .
Zr2 Zr 0.5000 0.07555(2) 0.09228(3) 0.0242(2) Uani 1 2 d S T P . .
F1 F 0.1196(4) 0.1613(6) 0.1877(7) 0.232(5) Uani 0.768(6) 1 d D . P A 1
F1A F 0.3302(13) 0.2744(12) 0.3326(19) 0.232(5) Uani 0.232(6) 1 d D . P A 2
F2 F 0.1500(5) 0.2205(6) 0.1101(7) 0.232(5) Uani 0.768(6) 1 d D . P A 1
F2A F 0.2864(11) 0.2075(18) 0.3855(10) 0.232(5) Uani 0.232(6) 1 d D . P A 2
F3 F 0.1501(4) 0.1297(6) 0.0888(7) 0.232(5) Uani 0.768(6) 1 d D . P A 1
F3A F 0.3716(10) 0.1939(16) 0.3482(15) 0.232(5) Uani 0.232(6) 1 d D . P A 2
F4 F 0.4095(6) -0.0839(11) 0.5000 0.327(13) Uani 0.5 2 d DS TU P B 1
F5 F 0.5000 -0.1216(7) 0.5000 0.362(13) Uani 1 4 d DS TU P B 1
F6 F 0.4377(7) -0.1391(6) 0.4126(11) 0.360(18) Uani 0.25 1 d D U P B 1
O1 O 0.34354(19) 0.05864(19) 0.0717(2) 0.0489(11) Uani 1 1 d . . . . .
O2 O 0.41710(19) 0.1099(2) 0.1349(3) 0.0580(13) Uani 1 1 d . . . . .
O3 O 0.5000 0.1675(2) 0.0593(4) 0.0558(17) Uani 1 2 d S TU P D .
O4 O 0.5000 0.0530(4) 0.2057(3) 0.073(2) Uani 1 2 d S TU P . .
O5 O 0.4467(3) 0.0742(3) 0.0000 0.066(2) Uani 1 2 d S TU P . .
O6 O 0.4473(3) 0.0000 0.0915(4) 0.065(2) Uani 1 2 d S T P . .
C1 C 0.2398(4) 0.1985(4) 0.2321(5) 0.089(3) Uani 1 1 d D . . . .
C2 C 0.2239(4) 0.1653(4) 0.1726(6) 0.095(3) Uani 1 1 d D . . . .
H2 H 0.1850 0.1666 0.1564 0.114 Uiso 0.232(6) 1 calc R U P A 2
C3 C 0.2630(3) 0.1313(4) 0.1375(5) 0.080(3) Uani 1 1 d D . . . .
H3 H 0.2505 0.1080 0.0989 0.096 Uiso 1 1 calc R U . . .
C4 C 0.3190(3) 0.1305(3) 0.1571(5) 0.065(2) Uani 1 1 d . . . . .
C5 C 0.3347(4) 0.1638(5) 0.2147(6) 0.127(5) Uani 1 1 d D . . . .
H5 H 0.3744 0.1654 0.2274 0.152 Uiso 1 1 calc R U . . .
C6 C 0.2952(4) 0.1953(5) 0.2552(7) 0.128(5) Uani 1 1 d D . . . .
H6 H 0.3069 0.2139 0.2978 0.154 Uiso 0.768(6) 1 calc R U P A 1
C7 C 0.3640(3) 0.0971(3) 0.1184(4) 0.0533(17) Uani 1 1 d . . . . .
C8 C 0.1645(5) 0.1672(6) 0.1403(7) 0.137(6) Uani 0.768(6) 1 d D U P A 1
C8A C 0.3192(8) 0.2157(11) 0.3251(9) 0.137(6) Uani 0.232(6) 1 d D . P A 2
C9 C 0.4493(4) 0.46915(18) 0.0000 0.252(8) Uani 1 2 d DS TU P . .
H9 H 0.4137 0.4487 0.0000 0.303 Uiso 0.75 2 calc R U P C 2
C10 C 0.5000 0.4396(2) 0.0000 0.234(7) Uani 1 4 d DS TU P D .
C11 C 0.5000 0.3756(3) 0.0000 0.213(6) Uani 1 4 d DS TU P . .
C12 C 0.5000 0.3460(4) 0.0639(2) 0.189(5) Uani 1 2 d DS TU P D .
H12 H 0.5000 0.3667 0.1074 0.226 Uiso 1 2 calc R U P . .
C13 C 0.5000 0.2856(4) 0.0639(2) 0.159(5) Uani 1 2 d DS TU P . .
H13 H 0.5000 0.2650 0.1075 0.191 Uiso 1 2 calc R U P D .
C14 C 0.5000 0.2555(4) 0.0000 0.120(4) Uani 1 4 d DS TU P D .
C15 C 0.5000 0.1908(4) 0.0000 0.079(3) Uani 1 4 d DS TU P . .
C16 C 0.3914(6) 0.4395(9) 0.0000 0.259(12) Uani 0.25 2 d DS TU P D 1
H16A H 0.3970 0.3974 0.0000 0.389 Uiso 0.25 2 calc R U P D 1
H16B H 0.3697 0.4508 -0.0424 0.389 Uiso 0.125 1 calc R U P D 1
H16C H 0.3697 0.4508 0.0424 0.389 Uiso 0.125 1 calc R U P D 1
C17 C 0.5000 0.0000 0.4600(2) 0.251(12) Uani 1 4 d DS TU P . .
C18 C 0.4787(3) -0.0476(2) 0.4226(5) 0.255(10) Uani 0.5 1 d D U P . .
C19 C 0.4787(3) -0.0475(2) 0.3485(4) 0.198(9) Uani 0.5 1 d D U P . .
H19 H 0.4641(6) -0.0802(7) 0.3234(10) 0.238 Uiso 0.5 1 d D U P . .
C20 C 0.5000 0.0000 0.3120(4) 0.141(7) Uani 1 4 d DS TU P . .
C21 C 0.5000 0.0000 0.2326(6) 0.096(5) Uani 1 4 d DS TU P . .
C22 C 0.4553(5) -0.1001(5) 0.4610(6) 0.312(11) Uani 0.25 1 d D U P B 1
H18 H 0.4641(6) -0.0801(7) 0.4474(10) 0.375 Uiso 0.25 1 d D U P E 2

loop_
_atom_site_aniso_label
_atom_site_aniso_U_11
_atom_site_aniso_U_22
_atom_site_aniso_U_33
_atom_site_aniso_U_23
_atom_site_aniso_U_13
_atom_site_aniso_U_12
Zr1 0.0124(4) 0.0158(4) 0.0225(4) 0.000 0.000 0.000
Zr2 0.0186(3) 0.0245(4) 0.0296(4) -0.0132(2) 0.000 0.000
F1 0.098(4) 0.347(12) 0.253(8) -0.158(8) -0.021(5) 0.065(6)
F1A 0.098(4) 0.347(12) 0.253(8) -0.158(8) -0.021(5) 0.065(6)
F2 0.098(4) 0.347(12) 0.253(8) -0.158(8) -0.021(5) 0.065(6)
F2A 0.098(4) 0.347(12) 0.253(8) -0.158(8) -0.021(5) 0.065(6)
F3 0.098(4) 0.347(12) 0.253(8) -0.158(8) -0.021(5) 0.065(6)
F3A 0.098(4) 0.347(12) 0.253(8) -0.158(8) -0.021(5) 0.065(6)
F4 0.42(3) 0.40(3) 0.159(19) 0.000 0.000 -0.066(18)
F5 0.49(3) 0.38(3) 0.212(19) 0.000 0.000 0.000
F6 0.51(4) 0.36(3) 0.21(3) -0.01(2) 0.00(2) -0.05(3)
O1 0.043(2) 0.047(2) 0.056(3) -0.001(2) 0.020(2) 0.022(2)
O2 0.038(2) 0.063(3) 0.073(3) -0.024(3) 0.015(2) 0.010(2)
O3 0.053(3) 0.019(3) 0.096(5) -0.015(3) 0.000 0.000
O4 0.058(4) 0.127(7) 0.032(3) -0.005(4) 0.000 0.000
O5 0.066(4) 0.096(5) 0.037(3) 0.000 0.000 -0.061(4)
O6 0.055(4) 0.028(3) 0.112(6) 0.000 -0.057(4) 0.000
C1 0.080(6) 0.075(6) 0.112(8) -0.037(6) 0.023(6) 0.011(5)
C2 0.067(5) 0.092(7) 0.128(8) -0.036(7) 0.026(6) 0.030(5)
C3 0.052(4) 0.087(6) 0.100(7) -0.035(5) 0.008(5) 0.016(4)
C4 0.046(4) 0.066(5) 0.084(5) -0.029(4) 0.017(4) 0.009(3)
C5 0.070(6) 0.148(10) 0.163(11) -0.114(9) 0.015(7) 0.004(6)
C6 0.073(6) 0.151(11) 0.160(11) -0.101(10) 0.009(7) 0.023(7)
C7 0.053(4) 0.047(4) 0.060(4) -0.019(3) 0.010(3) 0.010(3)
C8 0.123(9) 0.141(9) 0.149(9) -0.050(8) 0.013(8) 0.057(7)
C8A 0.123(9) 0.141(9) 0.149(9) -0.050(8) 0.013(8) 0.057(7)
C9 0.329(18) 0.069(9) 0.358(17) 0.000 0.000 0.005(7)
C10 0.321(17) 0.056(8) 0.326(16) 0.000 0.000 0.000
C11 0.301(15) 0.051(7) 0.288(14) 0.000 0.000 0.000
C12 0.271(12) 0.040(6) 0.255(12) -0.021(5) 0.000 0.000
C13 0.223(11) 0.038(5) 0.215(11) -0.027(5) 0.000 0.000
C14 0.160(9) 0.026(5) 0.173(10) 0.000 0.000 0.000
C15 0.091(7) 0.019(5) 0.126(8) 0.000 0.000 0.000
C16 0.325(19) 0.09(2) 0.37(3) 0.000 0.000 -0.001(15)
C17 0.38(3) 0.32(2) 0.055(12) 0.000 0.000 0.000
C18 0.38(2) 0.33(2) 0.051(8) -0.002(9) 0.010(11) -0.017(12)
C19 0.28(2) 0.264(18) 0.052(8) 0.010(9) 0.019(11) -0.011(14)
C20 0.180(16) 0.200(16) 0.041(8) 0.000 0.000 0.000
C21 0.092(11) 0.148(12) 0.047(8) 0.000 0.000 0.000
C22 0.45(3) 0.37(2) 0.125(16) 0.017(10) 0.009(10) -0.040(13)

loop_
_atom_type_symbol
_atom_type_description
_atom_type_scat_dispersion_real
_atom_type_scat_dispersion_imag
_atom_type_scat_source
C C 0.0181 0.0091 'International Tables Vol C Tables 4.2.6.8 and 6.1.1.4'
H H 0.0000 0.0000 'International Tables Vol C Tables 4.2.6.8 and 6.1.1.4'
O O 0.0492 0.0322 'International Tables Vol C Tables 4.2.6.8 and 6.1.1.4'
F F 0.0727 0.0534 'International Tables Vol C Tables 4.2.6.8 and 6.1.1.4'
Zr Zr -0.1862 2.2449 'International Tables Vol C Tables 4.2.6.8 and 6.1.1.4'

loop_
_geom_angle_atom_site_label_1
_geom_angle_atom_site_label_2
_geom_angle_atom_site_label_3
_geom_angle
_geom_angle_site_symmetry_1
_geom_angle_site_symmetry_3
O5 Zr1 O5 107.3(5) . 5
O5 Zr1 O6 69.36(17) . 11
O5 Zr1 O6 69.36(17) 5 11
O5 Zr1 O6 69.36(17) . .
O5 Zr1 O6 69.36(17) 5 .
O6 Zr1 O6 107.0(5) 11 .
O5 Zr1 O1 78.9(2) . .
O5 Zr1 O1 142.35(12) 5 .
O6 Zr1 O1 142.23(12) 11 .
O6 Zr1 O1 79.1(2) . .
O5 Zr1 O1 142.35(12) . 5
O5 Zr1 O1 78.9(2) 5 5
O6 Zr1 O1 79.1(2) 11 5
O6 Zr1 O1 142.23(12) . 5
O1 Zr1 O1 119.2(3) . 5
O5 Zr1 O1 142.35(12) . 14
O5 Zr1 O1 78.9(2) 5 14
O6 Zr1 O1 142.23(12) 11 14
O6 Zr1 O1 79.1(2) . 14
O1 Zr1 O1 75.3(2) . 14
O1 Zr1 O1 75.1(2) 5 14
O5 Zr1 O1 78.9(2) . 11
O5 Zr1 O1 142.35(12) 5 11
O6 Zr1 O1 79.1(2) 11 11
O6 Zr1 O1 142.23(12) . 11
O1 Zr1 O1 75.1(2) . 11
O1 Zr1 O1 75.3(2) 5 11
O1 Zr1 O1 119.2(3) 14 11
O5 Zr1 Zr2 34.65(12) . 11
O5 Zr1 Zr2 88.8(2) 5 11
O6 Zr1 Zr2 34.73(12) 11 11
O6 Zr1 Zr2 88.6(2) . 11
O1 Zr1 Zr2 110.97(12) . 11
O1 Zr1 Zr2 111.20(12) 5 11
O1 Zr1 Zr2 165.06(13) 14 11
O1 Zr1 Zr2 75.72(13) 11 11
O5 Zr1 Zr2 88.8(2) . 3_655
O5 Zr1 Zr2 34.65(12) 5 3_655
O6 Zr1 Zr2 88.6(2) 11 3_655
O6 Zr1 Zr2 34.73(12) . 3_655
O1 Zr1 Zr2 111.20(12) . 3_655
O1 Zr1 Zr2 110.97(12) 5 3_655
O1 Zr1 Zr2 75.72(13) 14 3_655
O1 Zr1 Zr2 165.06(13) 11 3_655
Zr2 Zr1 Zr2 89.34(2) 11 3_655
O5 Zr1 Zr2 88.8(2) . 9_655
O5 Zr1 Zr2 34.65(12) 5 9_655
O6 Zr1 Zr2 34.73(12) 11 9_655
O6 Zr1 Zr2 88.6(2) . 9_655
O1 Zr1 Zr2 165.05(13) . 9_655
O1 Zr1 Zr2 75.72(13) 5 9_655
O1 Zr1 Zr2 110.97(12) 14 9_655
O1 Zr1 Zr2 111.20(12) 11 9_655
Zr2 Zr1 Zr2 59.73(2) 11 9_655
Zr2 Zr1 Zr2 59.51(2) 3_655 9_655
O5 Zr1 Zr2 34.65(12) . .
O5 Zr1 Zr2 88.8(2) 5 .
O6 Zr1 Zr2 88.6(2) 11 .
O6 Zr1 Zr2 34.73(12) . .
O1 Zr1 Zr2 75.71(13) . .
O1 Zr1 Zr2 165.06(13) 5 .
O1 Zr1 Zr2 111.20(12) 14 .
O1 Zr1 Zr2 110.97(12) 11 .
Zr2 Zr1 Zr2 59.51(2) 11 .
Zr2 Zr1 Zr2 59.73(2) 3_655 .
Zr2 Zr1 Zr2 89.34(2) 9_655 .
O6 Zr2 O6 69.8(3) . 3_655
O6 Zr2 O5 69.7(2) . .
O6 Zr2 O5 108.2(3) 3_655 .
O6 Zr2 O5 108.2(3) . 13_655
O6 Zr2 O5 69.7(2) 3_655 13_655
O5 Zr2 O5 70.5(3) . 13_655
O6 Zr2 O4 79.2(3) . .
O6 Zr2 O4 79.2(3) 3_655 .
O5 Zr2 O4 142.17(16) . .
O5 Zr2 O4 142.17(16) 13_655 .
O6 Zr2 O3 141.75(16) . .
O6 Zr2 O3 141.75(16) 3_655 .
O5 Zr2 O3 77.5(3) . .
O5 Zr2 O3 77.5(3) 13_655 .
O4 Zr2 O3 120.0(3) . .
O6 Zr2 O2 78.6(2) . .
O6 Zr2 O2 142.00(19) 3_655 .
O5 Zr2 O2 78.6(2) . .
O5 Zr2 O2 142.9(2) 13_655 .
O4 Zr2 O2 74.53(18) . .
O3 Zr2 O2 76.04(16) . .
O6 Zr2 O2 142.00(19) . 13_655
O6 Zr2 O2 78.6(2) 3_655 13_655
O5 Zr2 O2 142.9(2) . 13_655
O5 Zr2 O2 78.6(2) 13_655 13_655
O4 Zr2 O2 74.53(18) . 13_655
O3 Zr2 O2 76.04(16) . 13_655
O2 Zr2 O2 118.9(3) . 13_655
O6 Zr2 Zr2 89.6(2) . 11
O6 Zr2 Zr2 89.6(2) 3_655 11
O5 Zr2 Zr2 35.28(16) . 11
O5 Zr2 Zr2 35.28(16) 13_655 11
O4 Zr2 Zr2 166.3(3) . 11
O3 Zr2 Zr2 73.67(19) . 11
O2 Zr2 Zr2 111.19(14) . 11
O2 Zr2 Zr2 111.19(14) 13_655 11
O6 Zr2 Zr2 34.89(16) . 3_655
O6 Zr2 Zr2 34.89(16) 3_655 3_655
O5 Zr2 Zr2 89.2(2) . 3_655
O5 Zr2 Zr2 89.2(2) 13_655 3_655
O4 Zr2 Zr2 76.3(3) . 3_655
O3 Zr2 Zr2 163.67(19) . 3_655
O2 Zr2 Zr2 110.93(13) . 3_655
O2 Zr2 Zr2 110.93(13) 13_655 3_655
Zr2 Zr2 Zr2 90.0 11 3_655
O6 Zr2 Zr1 35.06(17) . .
O6 Zr2 Zr1 89.7(2) 3_655 .
O5 Zr2 Zr1 34.63(16) . .
O5 Zr2 Zr1 89.9(2) 13_655 .
O4 Zr2 Zr1 111.38(16) . .
O3 Zr2 Zr1 109.78(13) . .
O2 Zr2 Zr1 75.21(12) . .
O2 Zr2 Zr1 165.87(13) 13_655 .
Zr2 Zr2 Zr1 60.245(10) 11 .
Zr2 Zr2 Zr1 60.135(10) 3_655 .
O6 Zr2 Zr1 89.7(2) . 9_655
O6 Zr2 Zr1 35.06(17) 3_655 9_655
O5 Zr2 Zr1 89.9(2) . 9_655
O5 Zr2 Zr1 34.63(16) 13_655 9_655
O4 Zr2 Zr1 111.38(16) . 9_655
O3 Zr2 Zr1 109.78(13) . 9_655
O2 Zr2 Zr1 165.87(13) . 9_655
O2 Zr2 Zr1 75.21(12) 13_655 9_655
Zr2 Zr2 Zr1 60.246(10) 11 9_655
Zr2 Zr2 Zr1 60.135(10) 3_655 9_655
Zr1 Zr2 Zr1 90.66(2) . 9_655
C22 F4 C22 66.4(11) 11_556 .
C22 F5 C22 137.1(14) . 6_656
C22 F5 C22 98.7(12) . 13_655
C22 F5 C22 65.3(11) 6_656 13_655
C22 F5 C22 65.3(11) . 11_556
C22 F5 C22 98.7(12) 6_656 11_556
C22 F5 C22 137.1(14) 13_655 11_556
C7 O1 Zr1 128.9(4) . .
C7 O2 Zr2 130.2(4) . .
C15 O3 Zr2 132.1(6) . .
C21 O4 Zr2 126.1(7) . .
Zr1 O5 Zr2 110.7(2) . 11
Zr1 O5 Zr2 110.7(2) . .
Zr2 O5 Zr2 109.4(3) 11 .
Zr2 O6 Zr2 110.2(3) 3_655 .
Zr2 O6 Zr1 110.2(2) 3_655 .
Zr2 O6 Zr1 110.2(2) . .
C6 C1 C2 118.2(8) . .
C6 C1 C1 119.3(8) . 7
C2 C1 C1 122.4(8) . 7
C3 C2 C1 121.7(8) . .
C3 C2 C8 115.0(8) . .
C1 C2 C8 123.1(7) . .
C4 C3 C2 120.7(9) . .
C3 C4 C5 117.5(8) . .
C3 C4 C7 123.0(7) . .
C5 C4 C7 119.5(7) . .
C4 C5 C6 123.3(9) . .
C1 C6 C5 118.1(9) . .
C1 C6 C8A 127.7(9) . .
C5 C6 C8A 113.7(10) . .
O2 C7 O1 130.0(6) . .
O2 C7 C4 115.1(6) . .
O1 C7 C4 114.9(6) . .
F3 C8 F1 102.7(10) . .
F3 C8 F2 102.5(10) . .
F1 C8 F2 99.9(9) . .
F3 C8 C2 120.0(9) . .
F1 C8 C2 114.9(10) . .
F2 C8 C2 114.1(10) . .
F3A C8A F2A 99.8(13) . .
F3A C8A F1A 99.4(13) . .
F2A C8A F1A 98.6(12) . .
F3A C8A C6 119.0(13) . .
F2A C8A C6 118.4(13) . .
F1A C8A C6 117.7(13) . .
C10 C9 C9 120.2(4) . 5_565
C10 C9 C16 122.7(9) . .
C9 C9 C16 117.1(9) 5_565 .
C9 C10 C9 119.6(7) 13_655 .
C9 C10 C11 120.2(4) 13_655 .
C9 C10 C11 120.2(4) . .
C12 C11 C12 120.8(6) 6_655 .
C12 C11 C10 119.6(3) 6_655 .
C12 C11 C10 119.6(3) . .
C11 C12 C13 119.6(4) . .
C14 C13 C12 120.0(4) . .
C13 C14 C13 120.0(6) . 6_655
C13 C14 C15 120.0(3) . .
C13 C14 C15 120.0(3) 6_655 .
O3 C15 O3 128.4(10) 11 .
O3 C15 C14 115.8(5) 11 .
O3 C15 C14 115.8(5) . .
C18 C17 C18 119.3(6) 13_655 14
C18 C17 C18 41.3(5) 13_655 .
C18 C17 C18 103.9(6) 14 .
C18 C17 C18 103.9(6) 13_655 3_655
C18 C17 C18 41.3(5) 14 3_655
C18 C17 C18 119.3(6) . 3_655
C18 C17 C17 120.3(3) 13_655 5_556
C18 C17 C17 120.3(3) 14 5_556
C18 C17 C17 120.3(3) . 5_556
C18 C17 C17 120.3(3) 3_655 5_556
C18 C18 C17 69.3(2) 13_655 .
C18 C18 C19 89.99(12) 13_655 .
C17 C18 C19 120.3(4) . .
C18 C18 C22 110.9(3) 13_655 .
C17 C18 C22 121.1(7) . .
C19 C18 C22 118.6(6) . .
C18 C18 C19 54.9(4) 13_655 13_655
C17 C18 C19 102.1(4) . 13_655
C19 C18 C19 35.1(4) . 13_655
C22 C18 C19 126.7(5) . 13_655
C19 C19 C20 69.2(3) 13_655 .
C19 C19 C18 90.01(12) 13_655 .
C20 C19 C18 119.8(5) . .
C19 C19 C18 54.9(4) 13_655 13_655
C20 C19 C18 101.6(5) . 13_655
C18 C19 C18 35.2(4) . 13_655
C19 C20 C19 120.5(6) 14 13_655
C19 C20 C19 41.6(5) 14 3_655
C19 C20 C19 104.8(6) 13_655 3_655
C19 C20 C19 104.8(6) 14 .
C19 C20 C19 41.6(5) 13_655 .
C19 C20 C19 120.5(6) 3_655 .
C19 C20 C21 119.7(3) 14 .
C19 C20 C21 119.7(3) 13_655 .
C19 C20 C21 119.7(3) 3_655 .
C19 C20 C21 119.7(3) . .
O4 C21 O4 135.1(11) . 3_655
O4 C21 C20 112.4(5) . .
O4 C21 C20 112.4(5) 3_655 .
F4 C22 F6 108.7(10) . .
F4 C22 F5 113.9(11) . .
F6 C22 F5 110.5(9) . .
F4 C22 C22 56.8(6) . 11_556
F6 C22 C22 132.7(10) . 11_556
F5 C22 C22 57.3(5) . 11_556
F4 C22 C18 108.7(9) . .
F6 C22 C18 108.7(10) . .
F5 C22 C18 106.3(9) . .
C22 C22 C18 118.6(5) 11_556 .

loop_
_geom_bond_atom_site_label_1
_geom_bond_atom_site_label_2
_geom_bond_distance
_geom_bond_site_symmetry_2
Zr1 O5 2.130(6) .
Zr1 O5 2.131(6) 5
Zr1 O6 2.147(6) 11
Zr1 O6 2.147(6) .
Zr1 O1 2.219(4) .
Zr1 O1 2.219(4) 5
Zr1 O1 2.219(4) 14
Zr1 O1 2.219(4) 11
Zr1 Zr2 3.5067(6) 11
Zr1 Zr2 3.5067(6) 3_655
Zr1 Zr2 3.5067(6) 9_655
Zr1 Zr2 3.5068(6) .
Zr2 O6 2.129(4) .
Zr2 O6 2.129(4) 3_655
Zr2 O5 2.132(4) .
Zr2 O5 2.132(4) 13_655
Zr2 O4 2.202(7) .
Zr2 O3 2.214(6) .
Zr2 O2 2.225(4) .
Zr2 O2 2.225(4) 13_655
Zr2 Zr2 3.4806(12) 11
Zr2 Zr2 3.4923(11) 3_655
Zr2 Zr1 3.5068(6) 9_655
F1 C8 1.375(13) .
F1A C8A 1.387(15) .
F2 C8 1.396(13) .
F2A C8A 1.382(15) .
F3 C8 1.343(12) .
F3A C8A 1.381(15) .
F4 C22 1.342(9) 11_556
F4 C22 1.342(9) .
F5 C22 1.362(9) .
F5 C22 1.362(9) 6_656
F5 C22 1.362(9) 13_655
F5 C22 1.362(9) 11_556
F6 C22 1.345(10) .
O1 C7 1.338(8) .
O2 C7 1.301(9) .
O3 C15 1.242(8) .
O4 C21 1.326(10) .
O5 Zr2 2.132(4) 11
O6 Zr2 2.129(4) 3_655
C1 C6 1.356(12) .
C1 C2 1.407(11) .
C1 C1 1.509(16) 7
C2 C3 1.370(11) .
C2 C8 1.504(9) .
C3 C4 1.345(11) .
C4 C5 1.381(12) .
C4 C7 1.486(9) .
C5 C6 1.394(12) .
C6 C8A 1.505(9) .
C9 C10 1.356(8) .
C9 C9 1.426(9) 5_565
C9 C16 1.505(10) .
C10 C9 1.355(8) 13_655
C10 C11 1.480(8) .
C11 C12 1.386(6) 6_655
C11 C12 1.386(6) .
C12 C13 1.397(7) .
C13 C14 1.391(6) .
C14 C13 1.391(6) 6_655
C14 C15 1.495(9) .
C15 O3 1.241(8) 11
C17 C18 1.396(6) 13_655
C17 C18 1.396(6) 14
C17 C18 1.396(6) .
C17 C18 1.396(6) 3_655
C17 C17 1.508(9) 5_556
C18 C18 0.985(12) 13_655
C18 C19 1.399(7) .
C18 C22 1.514(10) .
C18 C19 1.710(8) 13_655
C19 C19 0.984(12) 13_655
C19 C20 1.386(6) .
C19 C18 1.710(8) 13_655
C20 C19 1.386(6) 14
C20 C19 1.386(6) 13_655
C20 C19 1.386(6) 3_655
C20 C21 1.498(9) .
C21 O4 1.326(10) 3_655
C22 C22 1.47(2) 11_556
